data_7219578
loop_
_publ_author_name
'Rojas, Rene S.'
'Trofymchuk, Oleksandra S.'
'Daniliuc, Constantin Gabriel'
'Kehr, Gerald'
'Erker, G.'

_publ_section_title
;
 Synthesis and Structures of N-Arylcyano-\b-diketiminate Zinc Complexes
 and Adducts, their Application in Ring&#x2010;Opening Polymerization of
 L-lactide
;
_journal_name_full 'RSC Adv.'
_journal_paper_doi 10.1039/C4RA16670A
_journal_year 2015
_chemical_formula_sum 'C30 H46 N4 Si2 Zn'
_chemical_formula_weight 584.26
_chemical_name_systematic
; 
 ? 
;
_space_group_IT_number 2
_symmetry_cell_setting triclinic
_symmetry_space_group_name_Hall '-P 1'
_symmetry_space_group_name_H-M 'P -1'
_atom_sites_solution_hydrogens geom
_atom_sites_solution_primary direct
_atom_sites_solution_secondary difmap
_audit_creation_method SHELXL-97
_audit_update_record
;
2015-01-27 deposited with the CCDC.
2015-02-16 downloaded from the CCDC.
;
_cell_angle_alpha 71.0470(10)
_cell_angle_beta 81.8650(10)
_cell_angle_gamma 89.9540(10)
_cell_formula_units_Z 4
_cell_length_a 10.60360(10)
_cell_length_b 17.0996(2)
_cell_length_c 19.1825(3)
_cell_measurement_reflns_used 7627
_cell_measurement_temperature 223(2)
_cell_measurement_theta_max 28.28
_cell_measurement_theta_min 3.70
_cell_volume 3252.66(7)
_computing_cell_refinement 'Collect (Nonius B.V., 1998)'
_computing_data_collection 'Collect (Nonius B.V., 1998)'
_computing_data_reduction 'Denzo-SMN (Otwinowski & Minor, 1997)'
_computing_molecular_graphics 'XP (BrukerAXS, 2000)'
_computing_publication_material 'SHELXL-97 (Sheldrick, 1997)'
_computing_structure_refinement 'SHELXL-97 (Sheldrick, 1997)'
_computing_structure_solution 'SHELXS-97 (Sheldrick, 1990)'
_diffrn_ambient_temperature 223(2)
_diffrn_measured_fraction_theta_full 0.983
_diffrn_measured_fraction_theta_max 0.983
_diffrn_measurement_device_type 'Nonius KappaCCD APEXII'
_diffrn_measurement_method '\w and \f scans'
_diffrn_radiation_monochromator 'Montel mirror'
_diffrn_radiation_source 'rotating anode Nonius FR591'
_diffrn_radiation_type MoK\a
_diffrn_radiation_wavelength 0.71073
_diffrn_reflns_av_R_equivalents 0.041
_diffrn_reflns_av_sigmaI/netI 0.0433
_diffrn_reflns_limit_h_max 13
_diffrn_reflns_limit_h_min -13
_diffrn_reflns_limit_k_max 21
_diffrn_reflns_limit_k_min -20
_diffrn_reflns_limit_l_max 23
_diffrn_reflns_limit_l_min -23
_diffrn_reflns_number 29656
_diffrn_reflns_theta_full 26.37
_diffrn_reflns_theta_max 26.37
_diffrn_reflns_theta_min 3.74
_exptl_absorpt_coefficient_mu 0.852
_exptl_absorpt_correction_T_max 0.9749
_exptl_absorpt_correction_T_min 0.8900
_exptl_absorpt_correction_type multi-scan
_exptl_absorpt_process_details 'Denzo (Otwinowski, Borek, Majewski & Minor, 2003)'
_exptl_crystal_colour 'pale yellow'
_exptl_crystal_density_diffrn 1.193
_exptl_crystal_density_method 'not measured'
_exptl_crystal_description prism
_exptl_crystal_F_000 1248
_exptl_crystal_size_max 0.14
_exptl_crystal_size_mid 0.11
_exptl_crystal_size_min 0.03
_refine_diff_density_max 0.532
_refine_diff_density_min -0.441
_refine_diff_density_rms 0.065
_refine_ls_extinction_method none
_refine_ls_goodness_of_fit_ref 1.064
_refine_ls_hydrogen_treatment constr
_refine_ls_matrix_type full
_refine_ls_number_parameters 691
_refine_ls_number_reflns 13071
_refine_ls_number_restraints 6
_refine_ls_restrained_S_all 1.071
_refine_ls_R_factor_all 0.0690
_refine_ls_R_factor_gt 0.0530
_refine_ls_shift/su_max 0.013
_refine_ls_shift/su_mean 0.000
_refine_ls_structure_factor_coef Fsqd
_refine_ls_weighting_details 'calc w=1/[\s^2^(Fo^2^)+(0.0207P)^2^+6.2033P] where P=(Fo^2^+2Fc^2^)/3'
_refine_ls_weighting_scheme calc
_refine_ls_wR_factor_gt 0.1090
_refine_ls_wR_factor_ref 0.1198
_reflns_number_gt 10759
_reflns_number_total 13071
_reflns_threshold_expression >2sigma(I)
_cod_data_source_file c4ra16670a2.cif
_cod_data_source_block erk7483
_cod_original_sg_symbol_H-M P-1
_cod_database_code 7219578

loop_
_symmetry_equiv_pos_as_xyz
'x, y, z'
'-x, -y, -z'

loop_
_atom_site_label
_atom_site_type_symbol
_atom_site_fract_x
_atom_site_fract_y
_atom_site_fract_z
_atom_site_U_iso_or_equiv
_atom_site_adp_type
_atom_site_occupancy
_atom_site_symmetry_multiplicity
_atom_site_calc_flag
_atom_site_refinement_flags
Zn1A Zn 0.54370(3) 0.79807(2) 0.26629(2) 0.03114(10) Uani 1 1 d .
Si1A Si 0.38285(9) 0.75506(6) 0.16410(6) 0.0410(2) Uani 1 1 d .
Si2A Si 0.36424(10) 0.92592(6) 0.18199(6) 0.0406(2) Uani 1 1 d .
N1A N 0.5179(2) 0.70715(16) 0.36237(14) 0.0318(6) Uani 1 1 d .
N2A N 0.7211(2) 0.82912(16) 0.26684(14) 0.0316(6) Uani 1 1 d .
N3A N 0.4265(3) 0.83021(17) 0.19819(15) 0.0371(6) Uani 1 1 d .
C1A C 0.6143(3) 0.68020(19) 0.40027(17) 0.0319(7) Uani 1 1 d .
C2A C 0.7392(3) 0.7115(2) 0.37564(18) 0.0351(7) Uani 1 1 d .
H2A H 0.7997 0.6813 0.4036 0.042 Uiso 1 1 calc R
C3A C 0.7895(3) 0.7813(2) 0.31547(18) 0.0327(7) Uani 1 1 d .
C4A C 0.5886(3) 0.6122(2) 0.47485(19) 0.0438(8) Uani 1 1 d .
H411 H 0.5314 0.6313 0.5095 0.066 Uiso 1 1 calc R
H412 H 0.6683 0.5977 0.4942 0.066 Uiso 1 1 calc R
H413 H 0.5496 0.5640 0.4688 0.066 Uiso 1 1 calc R
C5A C 0.9306(3) 0.8005(3) 0.3094(2) 0.0497(9) Uani 1 1 d .
H511 H 0.9588 0.8456 0.2637 0.074 Uiso 1 1 calc R
H512 H 0.9774 0.7518 0.3090 0.074 Uiso 1 1 calc R
H513 H 0.9463 0.8163 0.3517 0.074 Uiso 1 1 calc R
C11A C 0.5032(4) 0.6729(2) 0.1797(3) 0.0555(10) Uani 1 1 d .
H11A H 0.5839 0.6956 0.1489 0.083 Uiso 1 1 calc R
H11B H 0.4732 0.6268 0.1665 0.083 Uiso 1 1 calc R
H11C H 0.5146 0.6540 0.2318 0.083 Uiso 1 1 calc R
C12A C 0.2232(4) 0.7041(3) 0.2121(3) 0.0612(11) Uani 1 1 d .
H12A H 0.2227 0.6848 0.2656 0.092 Uiso 1 1 calc R
H12B H 0.2067 0.6575 0.1958 0.092 Uiso 1 1 calc R
H12C H 0.1575 0.7437 0.1997 0.092 Uiso 1 1 calc R
C13A C 0.3761(5) 0.7929(3) 0.0615(2) 0.0698(13) Uani 1 1 d .
H13A H 0.3032 0.8269 0.0517 0.105 Uiso 1 1 calc R
H13B H 0.3679 0.7459 0.0443 0.105 Uiso 1 1 calc R
H13C H 0.4537 0.8254 0.0353 0.105 Uiso 1 1 calc R
C14A C 0.3100(7) 0.9442(4) 0.2724(3) 0.096(2) Uani 1 1 d .
H14A H 0.2413 0.9043 0.3010 0.143 Uiso 1 1 calc R
H14B H 0.2799 0.9998 0.2625 0.143 Uiso 1 1 calc R
H14C H 0.3807 0.9379 0.3005 0.143 Uiso 1 1 calc R
C15A C 0.2194(4) 0.9372(3) 0.1349(3) 0.0688(13) Uani 1 1 d .
H15A H 0.2434 0.9374 0.0842 0.103 Uiso 1 1 calc R
H15B H 0.1808 0.9889 0.1343 0.103 Uiso 1 1 calc R
H15C H 0.1587 0.8913 0.1619 0.103 Uiso 1 1 calc R
C16A C 0.4814(5) 1.0101(3) 0.1243(3) 0.0773(15) Uani 1 1 d .
H16A H 0.5546 1.0090 0.1497 0.116 Uiso 1 1 calc R
H16B H 0.4424 1.0630 0.1164 0.116 Uiso 1 1 calc R
H16C H 0.5088 1.0024 0.0766 0.116 Uiso 1 1 calc R
C21A C 0.3927(3) 0.6721(2) 0.39402(17) 0.0328(7) Uani 1 1 d .
C22A C 0.3094(3) 0.7139(2) 0.43173(18) 0.0358(7) Uani 1 1 d .
C23A C 0.1840(3) 0.6829(2) 0.4611(2) 0.0449(8) Uani 1 1 d .
H23A H 0.1288 0.7112 0.4864 0.054 Uiso 1 1 calc R
C24A C 0.1422(4) 0.6110(2) 0.4527(2) 0.0487(9) Uani 1 1 d .
H24A H 0.0577 0.5903 0.4718 0.058 Uiso 1 1 calc R
C25A C 0.2237(4) 0.5688(2) 0.4164(2) 0.0464(9) Uani 1 1 d .
H25A H 0.1948 0.5192 0.4113 0.056 Uiso 1 1 calc R
C26A C 0.3481(3) 0.5991(2) 0.3872(2) 0.0412(8) Uani 1 1 d .
H26A H 0.4027 0.5699 0.3626 0.049 Uiso 1 1 calc R
C27A C 0.3577(3) 0.7874(2) 0.44163(19) 0.0395(8) Uani 1 1 d .
N27A N 0.3972(3) 0.8454(2) 0.44966(19) 0.0515(8) Uani 1 1 d .
C31A C 0.7778(3) 0.9060(2) 0.21362(18) 0.0340(7) Uani 1 1 d .
C32A C 0.7914(3) 0.9750(2) 0.2366(2) 0.0402(8) Uani 1 1 d .
C33A C 0.8416(4) 1.0489(2) 0.1832(2) 0.0549(10) Uani 1 1 d .
H33A H 0.8519 1.0958 0.1975 0.066 Uiso 1 1 calc R
C34A C 0.8761(4) 1.0545(3) 0.1100(2) 0.0626(12) Uani 1 1 d .
H34A H 0.9104 1.1049 0.0748 0.075 Uiso 1 1 calc R
C35A C 0.8609(4) 0.9869(3) 0.0877(2) 0.0546(10) Uani 1 1 d .
H35A H 0.8842 0.9919 0.0373 0.066 Uiso 1 1 calc R
C36A C 0.8116(3) 0.9111(2) 0.13841(19) 0.0413(8) Uani 1 1 d .
C37A C 0.7536(4) 0.9725(2) 0.3168(2) 0.0500(9) Uani 1 1 d .
H37A H 0.7221 0.9154 0.3470 0.060 Uiso 1 1 calc R
C38A C 0.8665(5) 0.9946(3) 0.3497(3) 0.0757(14) Uani 1 1 d .
H38A H 0.9369 0.9603 0.3428 0.114 Uiso 1 1 calc R
H38B H 0.8412 0.9851 0.4026 0.114 Uiso 1 1 calc R
H38C H 0.8930 1.0524 0.3247 0.114 Uiso 1 1 calc R
C39A C 0.6460(5) 1.0303(4) 0.3233(3) 0.0786(15) Uani 1 1 d .
H39A H 0.6743 1.0867 0.2937 0.118 Uiso 1 1 calc R
H39B H 0.6229 1.0267 0.3751 0.118 Uiso 1 1 calc R
H39C H 0.5725 1.0141 0.3054 0.118 Uiso 1 1 calc R
C40A C 0.7977(4) 0.8369(3) 0.1136(2) 0.0502(9) Uani 1 1 d .
H40A H 0.7322 0.7983 0.1508 0.060 Uiso 1 1 calc R
C41A C 0.9195(6) 0.7914(4) 0.1126(4) 0.0926(18) Uani 1 1 d .
H41A H 0.9873 0.8284 0.0787 0.139 Uiso 1 1 calc R
H41B H 0.9071 0.7443 0.0961 0.139 Uiso 1 1 calc R
H41C H 0.9426 0.7721 0.1624 0.139 Uiso 1 1 calc R
C42A C 0.7517(6) 0.8583(4) 0.0385(3) 0.0881(17) Uani 1 1 d .
H42A H 0.6726 0.8867 0.0400 0.132 Uiso 1 1 calc R
H42B H 0.7373 0.8079 0.0274 0.132 Uiso 1 1 calc R
H42C H 0.8156 0.8940 0.0002 0.132 Uiso 1 1 calc R
Zn1B Zn 1.06923(3) 1.29577(2) 0.27123(2) 0.03115(10) Uani 1 1 d .
Si1B Si 1.28395(9) 1.25541(6) 0.16865(6) 0.0386(2) Uani 1 1 d .
Si2B Si 1.28671(9) 1.42710(6) 0.18566(6) 0.0401(2) Uani 1 1 d .
N1B N 1.0498(2) 1.20527(16) 0.36771(14) 0.0322(6) Uani 1 1 d .
N2B N 0.8900(2) 1.32289(16) 0.27263(14) 0.0316(6) Uani 1 1 d .
N3B N 1.2204(2) 1.33002(17) 0.20237(15) 0.0357(6) Uani 1 1 d .
C1B C 0.9352(3) 1.17692(19) 0.40651(17) 0.0320(7) Uani 1 1 d .
C2B C 0.8212(3) 1.2059(2) 0.38284(18) 0.0339(7) Uani 1 1 d .
H2B H 0.7475 1.1754 0.4121 0.041 Uiso 1 1 calc R
C3B C 0.7992(3) 1.2739(2) 0.32164(18) 0.0339(7) Uani 1 1 d .
C4B C 0.9251(4) 1.1104(2) 0.4819(2) 0.0459(9) Uani 1 1 d .
H421 H 0.9636 1.0609 0.4763 0.069 Uiso 1 1 calc R
H422 H 0.8360 1.0978 0.5033 0.069 Uiso 1 1 calc R
H423 H 0.9692 1.1299 0.5146 0.069 Uiso 1 1 calc R
C5B C 0.6604(3) 1.2891(3) 0.3144(2) 0.0496(9) Uani 1 1 d .
H521 H 0.6291 1.3254 0.3419 0.074 Uiso 1 1 calc R
H522 H 0.6111 1.2368 0.3343 0.074 Uiso 1 1 calc R
H523 H 0.6521 1.3147 0.2622 0.074 Uiso 1 1 calc R
C11B C 1.1573(4) 1.1724(2) 0.1835(2) 0.0528(10) Uani 1 1 d .
H11D H 1.1261 1.1483 0.2363 0.079 Uiso 1 1 calc R
H11E H 1.1931 1.1298 0.1645 0.079 Uiso 1 1 calc R
H11F H 1.0874 1.1963 0.1573 0.079 Uiso 1 1 calc R
C12B C 1.4193(4) 1.2056(3) 0.2168(3) 0.0610(11) Uani 1 1 d .
H12D H 1.4889 1.2464 0.2066 0.091 Uiso 1 1 calc R
H12E H 1.4482 1.1609 0.1986 0.091 Uiso 1 1 calc R
H12F H 1.3909 1.1837 0.2701 0.091 Uiso 1 1 calc R
C13B C 1.3455(4) 1.2941(3) 0.0667(2) 0.0642(12) Uani 1 1 d .
H13D H 1.2809 1.3253 0.0399 0.096 Uiso 1 1 calc R
H13E H 1.3662 1.2475 0.0495 0.096 Uiso 1 1 calc R
H13F H 1.4216 1.3296 0.0577 0.096 Uiso 1 1 calc R
C14B C 1.3019(7) 1.4455(3) 0.2737(3) 0.095(2) Uani 1 1 d .
H14D H 1.2182 1.4404 0.3032 0.143 Uiso 1 1 calc R
H14E H 1.3391 1.5008 0.2629 0.143 Uiso 1 1 calc R
H14F H 1.3564 1.4051 0.3013 0.143 Uiso 1 1 calc R
C15B C 1.4502(5) 1.4453(4) 0.1312(4) 0.0986(18) Uani 1 1 d U
H15D H 1.5001 1.3976 0.1505 0.148 Uiso 1 1 calc R
H15E H 1.4908 1.4940 0.1356 0.148 Uiso 1 1 calc R
H15F H 1.4448 1.4539 0.0792 0.148 Uiso 1 1 calc R
C16B C 1.1886(6) 1.5087(3) 0.1327(3) 0.0870(17) Uani 1 1 d .
H16D H 1.1746 1.4982 0.0876 0.131 Uiso 1 1 calc R
H16E H 1.2328 1.5623 0.1197 0.131 Uiso 1 1 calc R
H16F H 1.1072 1.5082 0.1632 0.131 Uiso 1 1 calc R
C21B C 1.1600(3) 1.1710(2) 0.39876(17) 0.0329(7) Uani 1 1 d .
C22B C 1.2246(3) 1.2124(2) 0.43577(18) 0.0369(7) Uani 1 1 d .
C23B C 1.3351(3) 1.1816(2) 0.4646(2) 0.0467(9) Uani 1 1 d .
H23B H 1.3775 1.2099 0.4898 0.056 Uiso 1 1 calc R
C24B C 1.3817(4) 1.1099(2) 0.4562(2) 0.0493(9) Uani 1 1 d .
H24B H 1.4567 1.0895 0.4750 0.059 Uiso 1 1 calc R
C25B C 1.3185(4) 1.0674(2) 0.4200(2) 0.0458(9) Uani 1 1 d .
H25B H 1.3498 1.0178 0.4149 0.055 Uiso 1 1 calc R
C26B C 1.2084(3) 1.0983(2) 0.3912(2) 0.0423(8) Uani 1 1 d .
H26B H 1.1663 1.0696 0.3663 0.051 Uiso 1 1 calc R
C27B C 1.1715(3) 1.2868(2) 0.4458(2) 0.0425(8) Uani 1 1 d .
N27B N 1.1278(3) 1.3446(2) 0.4541(2) 0.0548(8) Uani 1 1 d .
C31B C 0.8560(3) 1.3986(2) 0.21949(18) 0.0337(7) Uani 1 1 d .
C32B C 0.8315(3) 1.4676(2) 0.2429(2) 0.0423(8) Uani 1 1 d .
C33B C 0.8014(4) 1.5405(2) 0.1908(2) 0.0525(10) Uani 1 1 d .
H33B H 0.7851 1.5875 0.2052 0.063 Uiso 1 1 calc R
C34B C 0.7949(4) 1.5448(3) 0.1187(2) 0.0592(11) Uani 1 1 d .
H34B H 0.7732 1.5943 0.0845 0.071 Uiso 1 1 calc R
C35B C 0.8200(4) 1.4772(3) 0.0964(2) 0.0525(10) Uani 1 1 d .
H35B H 0.8163 1.4814 0.0467 0.063 Uiso 1 1 calc R
C36B C 0.8509(3) 1.4021(2) 0.14584(19) 0.0405(8) Uani 1 1 d .
C37B C 0.8359(4) 1.4663(2) 0.3224(2) 0.0524(10) Uani 1 1 d .
H37B H 0.8590 1.4103 0.3515 0.063 Uiso 1 1 calc R
C38B C 0.7078(5) 1.4833(4) 0.3597(3) 0.0809(15) Uani 1 1 d .
H38D H 0.6878 1.5402 0.3357 0.121 Uiso 1 1 calc R
H38E H 0.7114 1.4741 0.4120 0.121 Uiso 1 1 calc R
H38F H 0.6423 1.4464 0.3552 0.121 Uiso 1 1 calc R
C39B C 0.9367(5) 1.5282(4) 0.3248(3) 0.0873(17) Uani 1 1 d .
H39D H 0.9177 1.5835 0.2952 0.131 Uiso 1 1 calc R
H39E H 1.0199 1.5146 0.3048 0.131 Uiso 1 1 calc R
H39F H 0.9368 1.5260 0.3760 0.131 Uiso 1 1 calc R
C40B C 0.8761(4) 1.3286(3) 0.1195(2) 0.0481(9) Uani 1 1 d .
H40B H 0.9024 1.2832 0.1612 0.058 Uiso 1 1 calc R
C41B C 0.7566(5) 1.2974(4) 0.0983(4) 0.0874(17) Uani 1 1 d .
H41D H 0.6912 1.2791 0.1417 0.131 Uiso 1 1 calc R
H41E H 0.7774 1.2516 0.0801 0.131 Uiso 1 1 calc R
H41F H 0.7255 1.3419 0.0595 0.131 Uiso 1 1 calc R
C42B C 0.9834(4) 1.3475(3) 0.0542(2) 0.0662(12) Uani 1 1 d .
H42D H 0.9596 1.3913 0.0121 0.099 Uiso 1 1 calc R
H42E H 0.9992 1.2981 0.0405 0.099 Uiso 1 1 calc R
H42F H 1.0602 1.3651 0.0683 0.099 Uiso 1 1 calc R

loop_
_atom_site_aniso_label
_atom_site_aniso_U_11
_atom_site_aniso_U_22
_atom_site_aniso_U_33
_atom_site_aniso_U_23
_atom_site_aniso_U_13
_atom_site_aniso_U_12
Zn1A 0.02990(19) 0.02974(19) 0.03294(19) -0.00846(15) -0.00629(14) 0.00027(14)
Si1A 0.0382(5) 0.0405(5) 0.0506(6) -0.0209(5) -0.0129(4) 0.0028(4)
Si2A 0.0484(6) 0.0332(5) 0.0421(5) -0.0112(4) -0.0154(4) 0.0093(4)
N1A 0.0319(13) 0.0283(13) 0.0317(13) -0.0057(11) -0.0036(11) -0.0014(10)
N2A 0.0303(13) 0.0346(14) 0.0297(13) -0.0105(11) -0.0041(10) -0.0008(11)
N3A 0.0403(15) 0.0329(15) 0.0420(15) -0.0139(12) -0.0151(12) 0.0042(12)
C1A 0.0378(17) 0.0283(16) 0.0315(16) -0.0121(13) -0.0061(13) 0.0026(13)
C2A 0.0353(17) 0.0339(17) 0.0365(17) -0.0097(14) -0.0114(14) 0.0078(13)
C3A 0.0282(15) 0.0363(17) 0.0357(16) -0.0141(14) -0.0064(13) 0.0023(13)
C4A 0.046(2) 0.0365(19) 0.0418(19) -0.0025(15) -0.0089(16) -0.0014(15)
C5A 0.0308(18) 0.060(2) 0.052(2) -0.0090(19) -0.0089(16) 0.0000(16)
C11A 0.050(2) 0.044(2) 0.080(3) -0.031(2) -0.010(2) 0.0071(17)
C12A 0.043(2) 0.059(3) 0.085(3) -0.027(2) -0.013(2) -0.0042(19)
C13A 0.076(3) 0.092(4) 0.057(3) -0.042(3) -0.019(2) 0.010(3)
C14A 0.157(6) 0.080(4) 0.060(3) -0.035(3) -0.023(3) 0.056(4)
C15A 0.059(3) 0.055(3) 0.097(4) -0.019(2) -0.039(3) 0.018(2)
C16A 0.071(3) 0.038(2) 0.112(4) -0.008(2) -0.015(3) 0.001(2)
C21A 0.0326(16) 0.0324(17) 0.0298(15) -0.0062(13) -0.0028(13) -0.0020(13)
C22A 0.0400(18) 0.0332(17) 0.0332(16) -0.0101(14) -0.0037(14) 0.0000(13)
C23A 0.0378(19) 0.047(2) 0.048(2) -0.0164(17) 0.0005(16) 0.0008(15)
C24A 0.0381(19) 0.050(2) 0.054(2) -0.0123(18) -0.0034(16) -0.0099(16)
C25A 0.047(2) 0.042(2) 0.051(2) -0.0153(17) -0.0060(17) -0.0116(16)
C26A 0.0440(19) 0.0356(18) 0.0438(19) -0.0144(15) -0.0024(15) -0.0020(15)
C27A 0.0392(18) 0.041(2) 0.0397(18) -0.0168(15) -0.0022(14) 0.0030(15)
N27A 0.0518(19) 0.0481(19) 0.059(2) -0.0241(16) -0.0063(16) -0.0001(15)
C31A 0.0260(15) 0.0381(18) 0.0363(17) -0.0095(14) -0.0061(13) -0.0015(13)
C32A 0.0373(18) 0.0362(18) 0.047(2) -0.0141(15) -0.0064(15) -0.0024(14)
C33A 0.058(2) 0.039(2) 0.062(3) -0.0110(18) -0.002(2) -0.0117(17)
C34A 0.064(3) 0.049(2) 0.058(3) 0.002(2) 0.000(2) -0.018(2)
C35A 0.050(2) 0.065(3) 0.040(2) -0.0080(19) 0.0009(17) -0.0106(19)
C36A 0.0345(17) 0.049(2) 0.0384(18) -0.0120(16) -0.0037(14) -0.0060(15)
C37A 0.060(2) 0.045(2) 0.049(2) -0.0227(18) -0.0035(18) -0.0026(18)
C38A 0.080(3) 0.090(4) 0.081(3) -0.055(3) -0.029(3) 0.011(3)
C39A 0.070(3) 0.098(4) 0.084(4) -0.052(3) -0.007(3) 0.020(3)
C40A 0.050(2) 0.062(3) 0.040(2) -0.0218(18) 0.0015(16) -0.0128(18)
C41A 0.096(4) 0.092(4) 0.122(5) -0.069(4) -0.040(4) 0.030(3)
C42A 0.104(4) 0.107(5) 0.078(3) -0.051(3) -0.041(3) 0.007(3)
Zn1B 0.02879(19) 0.03076(19) 0.03249(19) -0.00885(15) -0.00356(14) 0.00042(14)
Si1B 0.0339(5) 0.0398(5) 0.0464(5) -0.0206(4) -0.0041(4) 0.0022(4)
Si2B 0.0408(5) 0.0360(5) 0.0423(5) -0.0148(4) 0.0024(4) -0.0068(4)
N1B 0.0340(14) 0.0296(14) 0.0318(13) -0.0081(11) -0.0060(11) 0.0028(11)
N2B 0.0317(13) 0.0323(14) 0.0298(13) -0.0088(11) -0.0051(11) 0.0039(11)
N3B 0.0336(14) 0.0319(14) 0.0413(15) -0.0154(12) 0.0035(12) -0.0039(11)
C1B 0.0374(17) 0.0254(15) 0.0334(16) -0.0106(13) -0.0034(13) 0.0008(12)
C2B 0.0307(16) 0.0322(17) 0.0360(17) -0.0091(14) -0.0008(13) -0.0028(13)
C3B 0.0294(16) 0.0391(18) 0.0351(16) -0.0148(14) -0.0046(13) 0.0007(13)
C4B 0.047(2) 0.038(2) 0.0423(19) -0.0008(16) -0.0039(16) 0.0031(15)
C5B 0.0289(17) 0.056(2) 0.055(2) -0.0070(19) -0.0050(16) 0.0005(16)
C11B 0.050(2) 0.042(2) 0.075(3) -0.028(2) -0.017(2) 0.0026(17)
C12B 0.041(2) 0.064(3) 0.082(3) -0.025(2) -0.017(2) 0.0101(19)
C13B 0.061(3) 0.084(3) 0.058(3) -0.041(2) 0.001(2) 0.003(2)
C14B 0.155(6) 0.069(3) 0.065(3) -0.024(3) -0.022(3) -0.035(4)
C15B 0.081(3) 0.078(3) 0.129(4) -0.042(3) 0.029(3) -0.025(3)
C16B 0.116(5) 0.043(3) 0.100(4) -0.010(3) -0.044(4) -0.001(3)
C21B 0.0315(16) 0.0323(16) 0.0311(16) -0.0055(13) -0.0036(13) 0.0003(13)
C22B 0.0366(17) 0.0390(18) 0.0368(17) -0.0134(14) -0.0083(14) 0.0046(14)
C23B 0.0401(19) 0.053(2) 0.053(2) -0.0209(18) -0.0172(17) 0.0031(16)
C24B 0.0396(19) 0.053(2) 0.055(2) -0.0152(19) -0.0133(17) 0.0130(17)
C25B 0.048(2) 0.0379(19) 0.048(2) -0.0103(16) -0.0042(17) 0.0100(16)
C26B 0.044(2) 0.0380(19) 0.047(2) -0.0159(16) -0.0101(16) 0.0059(15)
C27B 0.0402(19) 0.049(2) 0.0431(19) -0.0190(17) -0.0136(15) 0.0025(16)
N27B 0.057(2) 0.053(2) 0.065(2) -0.0310(18) -0.0146(17) 0.0093(16)
C31B 0.0250(15) 0.0378(18) 0.0350(16) -0.0072(14) -0.0044(12) 0.0053(12)
C32B 0.0391(18) 0.042(2) 0.0423(19) -0.0096(16) -0.0052(15) 0.0075(15)
C33B 0.057(2) 0.040(2) 0.057(2) -0.0119(18) -0.0084(19) 0.0130(17)
C34B 0.065(3) 0.052(2) 0.049(2) -0.0002(19) -0.011(2) 0.015(2)
C35B 0.060(2) 0.057(2) 0.0354(19) -0.0069(17) -0.0104(17) 0.0105(19)
C36B 0.0357(18) 0.047(2) 0.0351(17) -0.0080(15) -0.0053(14) 0.0051(15)
C37B 0.070(3) 0.044(2) 0.047(2) -0.0180(18) -0.0141(19) 0.0149(19)
C38B 0.082(4) 0.104(4) 0.063(3) -0.044(3) 0.007(3) -0.004(3)
C39B 0.075(3) 0.118(5) 0.091(4) -0.059(4) -0.021(3) -0.007(3)
C40B 0.051(2) 0.057(2) 0.0362(18) -0.0154(17) -0.0060(16) 0.0080(18)
C41B 0.064(3) 0.098(4) 0.119(5) -0.066(4) -0.003(3) -0.011(3)
C42B 0.059(3) 0.084(3) 0.057(3) -0.029(2) 0.000(2) 0.010(2)

loop_
_atom_type_symbol
_atom_type_description
_atom_type_scat_dispersion_real
_atom_type_scat_dispersion_imag
_atom_type_scat_source
C C 0.0033 0.0016 'International Tables Vol C Tables 4.2.6.8 and 6.1.1.4'
H H 0.0000 0.0000 'International Tables Vol C Tables 4.2.6.8 and 6.1.1.4'
N N 0.0061 0.0033 'International Tables Vol C Tables 4.2.6.8 and 6.1.1.4'
Si Si 0.0817 0.0704 'International Tables Vol C Tables 4.2.6.8 and 6.1.1.4'
Zn Zn 0.2839 1.4301 'International Tables Vol C Tables 4.2.6.8 and 6.1.1.4'

loop_
_geom_angle_atom_site_label_1
_geom_angle_atom_site_label_2
_geom_angle_atom_site_label_3
_geom_angle
N3A Zn1A N2A 135.59(12)
N3A Zn1A N1A 126.47(11)
N2A Zn1A N1A 97.74(11)
N3A Si1A C13A 114.09(19)
N3A Si1A C12A 111.98(18)
C13A Si1A C12A 107.3(2)
N3A Si1A C11A 109.16(16)
C13A Si1A C11A 106.3(2)
C12A Si1A C11A 107.7(2)
N3A Si2A C16A 112.16(19)
N3A Si2A C15A 113.20(18)
C16A Si2A C15A 107.6(2)
N3A Si2A C14A 110.13(19)
C16A Si2A C14A 108.4(3)
C15A Si2A C14A 105.0(3)
C1A N1A C21A 119.0(3)
C1A N1A Zn1A 121.5(2)
C21A N1A Zn1A 119.5(2)
C3A N2A C31A 119.6(3)
C3A N2A Zn1A 121.2(2)
C31A N2A Zn1A 119.15(19)
Si1A N3A Si2A 126.21(16)
Si1A N3A Zn1A 114.84(15)
Si2A N3A Zn1A 118.72(15)
N1A C1A C2A 123.8(3)
N1A C1A C4A 119.3(3)
C2A C1A C4A 116.9(3)
C1A C2A C3A 130.2(3)
C1A C2A H2A 114.9
C3A C2A H2A 114.9
N2A C3A C2A 124.1(3)
N2A C3A C5A 120.7(3)
C2A C3A C5A 115.2(3)
C1A C4A H411 109.5
C1A C4A H412 109.5
H411 C4A H412 109.5
C1A C4A H413 109.5
H411 C4A H413 109.5
H412 C4A H413 109.5
C3A C5A H511 109.5
C3A C5A H512 109.5
H511 C5A H512 109.5
C3A C5A H513 109.5
H511 C5A H513 109.5
H512 C5A H513 109.5
Si1A C11A H11A 109.5
Si1A C11A H11B 109.5
H11A C11A H11B 109.5
Si1A C11A H11C 109.5
H11A C11A H11C 109.5
H11B C11A H11C 109.5
Si1A C12A H12A 109.5
Si1A C12A H12B 109.5
H12A C12A H12B 109.5
Si1A C12A H12C 109.5
H12A C12A H12C 109.5
H12B C12A H12C 109.5
Si1A C13A H13A 109.5
Si1A C13A H13B 109.5
H13A C13A H13B 109.5
Si1A C13A H13C 109.5
H13A C13A H13C 109.5
H13B C13A H13C 109.5
Si2A C14A H14A 109.5
Si2A C14A H14B 109.5
H14A C14A H14B 109.5
Si2A C14A H14C 109.5
H14A C14A H14C 109.5
H14B C14A H14C 109.5
Si2A C15A H15A 109.5
Si2A C15A H15B 109.5
H15A C15A H15B 109.5
Si2A C15A H15C 109.5
H15A C15A H15C 109.5
H15B C15A H15C 109.5
Si2A C16A H16A 109.5
Si2A C16A H16B 109.5
H16A C16A H16B 109.5
Si2A C16A H16C 109.5
H16A C16A H16C 109.5
H16B C16A H16C 109.5
C26A C21A C22A 118.4(3)
C26A C21A N1A 122.5(3)
C22A C21A N1A 119.0(3)
C23A C22A C21A 120.6(3)
C23A C22A C27A 121.1(3)
C21A C22A C27A 118.2(3)
C24A C23A C22A 119.6(3)
C24A C23A H23A 120.2
C22A C23A H23A 120.2
C23A C24A C25A 120.2(3)
C23A C24A H24A 119.9
C25A C24A H24A 119.9
C24A C25A C26A 120.4(3)
C24A C25A H25A 119.8
C26A C25A H25A 119.8
C21A C26A C25A 120.7(3)
C21A C26A H26A 119.6
C25A C26A H26A 119.6
N27A C27A C22A 179.3(4)
C32A C31A C36A 121.4(3)
C32A C31A N2A 119.7(3)
C36A C31A N2A 118.9(3)
C33A C32A C31A 118.0(3)
C33A C32A C37A 119.0(3)
C31A C32A C37A 123.0(3)
C34A C33A C32A 121.2(4)
C34A C33A H33A 119.4
C32A C33A H33A 119.4
C33A C34A C35A 120.4(4)
C33A C34A H34A 119.8
C35A C34A H34A 119.8
C34A C35A C36A 121.3(4)
C34A C35A H35A 119.4
C36A C35A H35A 119.4
C35A C36A C31A 117.7(3)
C35A C36A C40A 120.8(3)
C31A C36A C40A 121.5(3)
C32A C37A C39A 111.3(4)
C32A C37A C38A 112.2(3)
C39A C37A C38A 109.4(4)
C32A C37A H37A 107.9
C39A C37A H37A 107.9
C38A C37A H37A 107.9
C37A C38A H38A 109.5
C37A C38A H38B 109.5
H38A C38A H38B 109.5
C37A C38A H38C 109.5
H38A C38A H38C 109.5
H38B C38A H38C 109.5
C37A C39A H39A 109.5
C37A C39A H39B 109.5
H39A C39A H39B 109.5
C37A C39A H39C 109.5
H39A C39A H39C 109.5
H39B C39A H39C 109.5
C36A C40A C41A 111.9(3)
C36A C40A C42A 113.0(4)
C41A C40A C42A 110.1(4)
C36A C40A H40A 107.2
C41A C40A H40A 107.2
C42A C40A H40A 107.2
C40A C41A H41A 109.5
C40A C41A H41B 109.5
H41A C41A H41B 109.5
C40A C41A H41C 109.5
H41A C41A H41C 109.5
H41B C41A H41C 109.5
C40A C42A H42A 109.5
C40A C42A H42B 109.5
H42A C42A H42B 109.5
C40A C42A H42C 109.5
H42A C42A H42C 109.5
H42B C42A H42C 109.5
N3B Zn1B N2B 135.81(12)
N3B Zn1B N1B 126.41(12)
N2B Zn1B N1B 97.56(11)
N3B Si1B C13B 113.80(19)
N3B Si1B C12B 112.22(18)
C13B Si1B C12B 106.7(2)
N3B Si1B C11B 109.16(16)
C13B Si1B C11B 106.8(2)
C12B Si1B C11B 107.87(19)
N3B Si2B C14B 110.98(19)
N3B Si2B C16B 111.44(19)
C14B Si2B C16B 108.0(3)
N3B Si2B C15B 113.9(2)
C14B Si2B C15B 105.7(3)
C16B Si2B C15B 106.4(3)
C1B N1B C21B 118.5(3)
C1B N1B Zn1B 121.5(2)
C21B N1B Zn1B 119.9(2)
C3B N2B C31B 119.2(3)
C3B N2B Zn1B 121.4(2)
C31B N2B Zn1B 119.41(19)
Si1B N3B Si2B 126.63(16)
Si1B N3B Zn1B 114.56(14)
Si2B N3B Zn1B 118.57(15)
N1B C1B C2B 124.0(3)
N1B C1B C4B 119.7(3)
C2B C1B C4B 116.3(3)
C1B C2B C3B 129.7(3)
C1B C2B H2B 115.1
C3B C2B H2B 115.1
N2B C3B C2B 124.4(3)
N2B C3B C5B 120.4(3)
C2B C3B C5B 115.2(3)
C1B C4B H421 109.5
C1B C4B H422 109.5
H421 C4B H422 109.5
C1B C4B H423 109.5
H421 C4B H423 109.5
H422 C4B H423 109.5
C3B C5B H521 109.5
C3B C5B H522 109.5
H521 C5B H522 109.5
C3B C5B H523 109.5
H521 C5B H523 109.5
H522 C5B H523 109.5
Si1B C11B H11D 109.5
Si1B C11B H11E 109.5
H11D C11B H11E 109.5
Si1B C11B H11F 109.5
H11D C11B H11F 109.5
H11E C11B H11F 109.5
Si1B C12B H12D 109.5
Si1B C12B H12E 109.5
H12D C12B H12E 109.5
Si1B C12B H12F 109.5
H12D C12B H12F 109.5
H12E C12B H12F 109.5
Si1B C13B H13D 109.5
Si1B C13B H13E 109.5
H13D C13B H13E 109.5
Si1B C13B H13F 109.5
H13D C13B H13F 109.5
H13E C13B H13F 109.5
Si2B C14B H14D 109.5
Si2B C14B H14E 109.5
H14D C14B H14E 109.5
Si2B C14B H14F 109.5
H14D C14B H14F 109.5
H14E C14B H14F 109.5
Si2B C15B H15D 109.5
Si2B C15B H15E 109.5
H15D C15B H15E 109.5
Si2B C15B H15F 109.5
H15D C15B H15F 109.5
H15E C15B H15F 109.5
Si2B C16B H16D 109.5
Si2B C16B H16E 109.5
H16D C16B H16E 109.5
Si2B C16B H16F 109.5
H16D C16B H16F 109.5
H16E C16B H16F 109.5
C26B C21B C22B 118.3(3)
C26B C21B N1B 122.0(3)
C22B C21B N1B 119.7(3)
C21B C22B C23B 120.9(3)
C21B C22B C27B 118.1(3)
C23B C22B C27B 120.9(3)
C24B C23B C22B 119.9(3)
C24B C23B H23B 120.1
C22B C23B H23B 120.1
C23B C24B C25B 120.2(3)
C23B C24B H24B 119.9
C25B C24B H24B 119.9
C24B C25B C26B 119.8(3)
C24B C25B H25B 120.1
C26B C25B H25B 120.1
C21B C26B C25B 120.9(3)
C21B C26B H26B 119.5
C25B C26B H26B 119.5
N27B C27B C22B 178.9(4)
C36B C31B C32B 121.6(3)
C36B C31B N2B 119.7(3)
C32B C31B N2B 118.7(3)
C33B C32B C31B 118.0(3)
C33B C32B C37B 118.7(3)
C31B C32B C37B 123.2(3)
C34B C33B C32B 121.1(4)
C34B C33B H33B 119.5
C32B C33B H33B 119.5
C35B C34B C33B 120.3(4)
C35B C34B H34B 119.9
C33B C34B H34B 119.9
C34B C35B C36B 121.6(4)
C34B C35B H35B 119.2
C36B C35B H35B 119.2
C35B C36B C31B 117.3(3)
C35B C36B C40B 120.1(3)
C31B C36B C40B 122.6(3)
C38B C37B C39B 109.3(4)
C38B C37B C32B 112.2(4)
C39B C37B C32B 111.5(4)
C38B C37B H37B 107.9
C39B C37B H37B 107.9
C32B C37B H37B 107.9
C37B C38B H38D 109.5
C37B C38B H38E 109.5
H38D C38B H38E 109.5
C37B C38B H38F 109.5
H38D C38B H38F 109.5
H38E C38B H38F 109.5
C37B C39B H39D 109.5
C37B C39B H39E 109.5
H39D C39B H39E 109.5
C37B C39B H39F 109.5
H39D C39B H39F 109.5
H39E C39B H39F 109.5
C36B C40B C42B 112.0(3)
C36B C40B C41B 112.0(3)
C42B C40B C41B 109.5(4)
C36B C40B H40B 107.7
C42B C40B H40B 107.7
C41B C40B H40B 107.7
C40B C41B H41D 109.5
C40B C41B H41E 109.5
H41D C41B H41E 109.5
C40B C41B H41F 109.5
H41D C41B H41F 109.5
H41E C41B H41F 109.5
C40B C42B H42D 109.5
C40B C42B H42E 109.5
H42D C42B H42E 109.5
C40B C42B H42F 109.5
H42D C42B H42F 109.5
H42E C42B H42F 109.5

loop_
_geom_bond_atom_site_label_1
_geom_bond_atom_site_label_2
_geom_bond_distance
Zn1A N3A 1.883(3)
Zn1A N2A 1.957(3)
Zn1A N1A 1.971(2)
Si1A N3A 1.710(3)
Si1A C13A 1.874(4)
Si1A C12A 1.874(4)
Si1A C11A 1.877(4)
Si2A N3A 1.714(3)
Si2A C16A 1.849(5)
Si2A C15A 1.868(4)
Si2A C14A 1.872(5)
N1A C1A 1.333(4)
N1A C21A 1.424(4)
N2A C3A 1.327(4)
N2A C31A 1.445(4)
C1A C2A 1.387(4)
C1A C4A 1.511(4)
C2A C3A 1.405(4)
C2A H2A 0.9400
C3A C5A 1.512(4)
C4A H411 0.9700
C4A H412 0.9700
C4A H413 0.9700
C5A H511 0.9700
C5A H512 0.9700
C5A H513 0.9700
C11A H11A 0.9700
C11A H11B 0.9700
C11A H11C 0.9700
C12A H12A 0.9700
C12A H12B 0.9700
C12A H12C 0.9700
C13A H13A 0.9700
C13A H13B 0.9700
C13A H13C 0.9700
C14A H14A 0.9700
C14A H14B 0.9700
C14A H14C 0.9700
C15A H15A 0.9700
C15A H15B 0.9700
C15A H15C 0.9700
C16A H16A 0.9700
C16A H16B 0.9700
C16A H16C 0.9700
C21A C26A 1.386(5)
C21A C22A 1.403(5)
C22A C23A 1.401(5)
C22A C27A 1.435(5)
C23A C24A 1.374(5)
C23A H23A 0.9400
C24A C25A 1.382(5)
C24A H24A 0.9400
C25A C26A 1.388(5)
C25A H25A 0.9400
C26A H26A 0.9400
C27A N27A 1.140(5)
C31A C32A 1.402(5)
C31A C36A 1.410(5)
C32A C33A 1.391(5)
C32A C37A 1.520(5)
C33A C34A 1.372(6)
C33A H33A 0.9400
C34A C35A 1.372(6)
C34A H34A 0.9400
C35A C36A 1.392(5)
C35A H35A 0.9400
C36A C40A 1.507(5)
C37A C39A 1.527(6)
C37A C38A 1.530(6)
C37A H37A 0.9900
C38A H38A 0.9700
C38A H38B 0.9700
C38A H38C 0.9700
C39A H39A 0.9700
C39A H39B 0.9700
C39A H39C 0.9700
C40A C41A 1.509(6)
C40A C42A 1.517(6)
C40A H40A 0.9900
C41A H41A 0.9700
C41A H41B 0.9700
C41A H41C 0.9700
C42A H42A 0.9700
C42A H42B 0.9700
C42A H42C 0.9700
Zn1B N3B 1.886(3)
Zn1B N2B 1.954(3)
Zn1B N1B 1.973(3)
Si1B N3B 1.706(3)
Si1B C13B 1.868(4)
Si1B C12B 1.870(4)
Si1B C11B 1.879(4)
Si2B N3B 1.716(3)
Si2B C14B 1.844(5)
Si2B C16B 1.853(5)
Si2B C15B 1.863(5)
N1B C1B 1.332(4)
N1B C21B 1.426(4)
N2B C3B 1.322(4)
N2B C31B 1.446(4)
C1B C2B 1.386(4)
C1B C4B 1.512(4)
C2B C3B 1.406(4)
C2B H2B 0.9400
C3B C5B 1.512(4)
C4B H421 0.9700
C4B H422 0.9700
C4B H423 0.9700
C5B H521 0.9700
C5B H522 0.9700
C5B H523 0.9700
C11B H11D 0.9700
C11B H11E 0.9700
C11B H11F 0.9700
C12B H12D 0.9700
C12B H12E 0.9700
C12B H12F 0.9700
C13B H13D 0.9700
C13B H13E 0.9700
C13B H13F 0.9700
C14B H14D 0.9700
C14B H14E 0.9700
C14B H14F 0.9700
C15B H15D 0.9700
C15B H15E 0.9700
C15B H15F 0.9700
C16B H16D 0.9700
C16B H16E 0.9700
C16B H16F 0.9700
C21B C26B 1.386(5)
C21B C22B 1.393(5)
C22B C23B 1.397(5)
C22B C27B 1.448(5)
C23B C24B 1.371(5)
C23B H23B 0.9400
C24B C25B 1.384(5)
C24B H24B 0.9400
C25B C26B 1.393(5)
C25B H25B 0.9400
C26B H26B 0.9400
C27B N27B 1.140(5)
C31B C36B 1.403(5)
C31B C32B 1.405(5)
C32B C33B 1.391(5)
C32B C37B 1.525(5)
C33B C34B 1.372(6)
C33B H33B 0.9400
C34B C35B 1.370(6)
C34B H34B 0.9400
C35B C36B 1.397(5)
C35B H35B 0.9400
C36B C40B 1.511(5)
C37B C38B 1.517(6)
C37B C39B 1.522(6)
C37B H37B 0.9900
C38B H38D 0.9700
C38B H38E 0.9700
C38B H38F 0.9700
C39B H39D 0.9700
C39B H39E 0.9700
C39B H39F 0.9700
C40B C42B 1.517(5)
C40B C41B 1.530(6)
C40B H40B 0.9900
C41B H41D 0.9700
C41B H41E 0.9700
C41B H41F 0.9700
C42B H42D 0.9700
C42B H42E 0.9700
C42B H42F 0.9700

loop_
_geom_torsion_atom_site_label_1
_geom_torsion_atom_site_label_2
_geom_torsion_atom_site_label_3
_geom_torsion_atom_site_label_4
_geom_torsion
N3A Zn1A N1A C1A 168.1(2)
N2A Zn1A N1A C1A -7.3(3)
N3A Zn1A N1A C21A -15.1(3)
N2A Zn1A N1A C21A 169.5(2)
N3A Zn1A N2A C3A -162.8(2)
N1A Zn1A N2A C3A 12.0(3)
N3A Zn1A N2A C31A 17.8(3)
N1A Zn1A N2A C31A -167.4(2)
C13A Si1A N3A Si2A 48.5(3)
C12A Si1A N3A Si2A -73.6(3)
C11A Si1A N3A Si2A 167.2(2)
C13A Si1A N3A Zn1A -137.2(2)
C12A Si1A N3A Zn1A 100.8(2)
C11A Si1A N3A Zn1A -18.5(2)
C16A Si2A N3A Si1A -112.0(3)
C15A Si2A N3A Si1A 10.0(3)
C14A Si2A N3A Si1A 127.2(3)
C16A Si2A N3A Zn1A 73.9(3)
C15A Si2A N3A Zn1A -164.1(2)
C14A Si2A N3A Zn1A -46.9(3)
N2A Zn1A N3A Si1A 113.52(18)
N1A Zn1A N3A Si1A -60.1(2)
N2A Zn1A N3A Si2A -71.7(2)
N1A Zn1A N3A Si2A 114.70(18)
C21A N1A C1A C2A -178.2(3)
Zn1A N1A C1A C2A -1.4(4)
C21A N1A C1A C4A 1.2(4)
Zn1A N1A C1A C4A 178.0(2)
N1A C1A C2A C3A 9.7(6)
C4A C1A C2A C3A -169.7(3)
C31A N2A C3A C2A 171.0(3)
Zn1A N2A C3A C2A -8.4(4)
C31A N2A C3A C5A -8.1(5)
Zn1A N2A C3A C5A 172.5(3)
C1A C2A C3A N2A -4.1(6)
C1A C2A C3A C5A 175.1(3)
C1A N1A C21A C26A -84.3(4)
Zn1A N1A C21A C26A 98.8(3)
C1A N1A C21A C22A 97.6(4)
Zn1A N1A C21A C22A -79.3(3)
C26A C21A C22A C23A -0.6(5)
N1A C21A C22A C23A 177.6(3)
C26A C21A C22A C27A 177.2(3)
N1A C21A C22A C27A -4.7(4)
C21A C22A C23A C24A -0.1(5)
C27A C22A C23A C24A -177.9(3)
C22A C23A C24A C25A 0.8(6)
C23A C24A C25A C26A -0.7(6)
C22A C21A C26A C25A 0.7(5)
N1A C21A C26A C25A -177.4(3)
C24A C25A C26A C21A 0.0(6)
C23A C22A C27A N27A 137(32)
C21A C22A C27A N27A -41(32)
C3A N2A C31A C32A -77.2(4)
Zn1A N2A C31A C32A 102.3(3)
C3A N2A C31A C36A 106.4(4)
Zn1A N2A C31A C36A -74.2(3)
C36A C31A C32A C33A -1.0(5)
N2A C31A C32A C33A -177.4(3)
C36A C31A C32A C37A 178.7(3)
N2A C31A C32A C37A 2.4(5)
C31A C32A C33A C34A 0.3(6)
C37A C32A C33A C34A -179.5(4)
C32A C33A C34A C35A 0.5(7)
C33A C34A C35A C36A -0.7(7)
C34A C35A C36A C31A -0.1(6)
C34A C35A C36A C40A -178.8(4)
C32A C31A C36A C35A 0.9(5)
N2A C31A C36A C35A 177.3(3)
C32A C31A C36A C40A 179.6(3)
N2A C31A C36A C40A -4.0(5)
C33A C32A C37A C39A 63.1(5)
C31A C32A C37A C39A -116.7(4)
C33A C32A C37A C38A -59.9(5)
C31A C32A C37A C38A 120.3(4)
C35A C36A C40A C41A 85.0(5)
C31A C36A C40A C41A -93.7(5)
C35A C36A C40A C42A -39.9(5)
C31A C36A C40A C42A 141.4(4)
N3B Zn1B N1B C1B -168.7(2)
N2B Zn1B N1B C1B 6.6(3)
N3B Zn1B N1B C21B 13.9(3)
N2B Zn1B N1B C21B -170.9(2)
N3B Zn1B N2B C3B 162.6(2)
N1B Zn1B N2B C3B -12.0(3)
N3B Zn1B N2B C31B -18.1(3)
N1B Zn1B N2B C31B 167.4(2)
C13B Si1B N3B Si2B -46.8(3)
C12B Si1B N3B Si2B 74.5(3)
C11B Si1B N3B Si2B -166.0(2)
C13B Si1B N3B Zn1B 138.83(19)
C12B Si1B N3B Zn1B -99.9(2)
C11B Si1B N3B Zn1B 19.7(2)
C14B Si2B N3B Si1B -124.4(3)
C16B Si2B N3B Si1B 115.2(3)
C15B Si2B N3B Si1B -5.2(4)
C14B Si2B N3B Zn1B 49.7(3)
C16B Si2B N3B Zn1B -70.7(3)
C15B Si2B N3B Zn1B 168.9(3)
N2B Zn1B N3B Si1B -113.00(18)
N1B Zn1B N3B Si1B 60.3(2)
N2B Zn1B N3B Si2B 72.2(2)
N1B Zn1B N3B Si2B -114.54(18)
C21B N1B C1B C2B 179.2(3)
Zn1B N1B C1B C2B 1.7(4)
C21B N1B C1B C4B 0.5(4)
Zn1B N1B C1B C4B -177.0(2)
N1B C1B C2B C3B -8.5(6)
C4B C1B C2B C3B 170.2(3)
C31B N2B C3B C2B -169.8(3)
Zn1B N2B C3B C2B 9.6(4)
C31B N2B C3B C5B 10.0(5)
Zn1B N2B C3B C5B -170.6(3)
C1B C2B C3B N2B 2.0(6)
C1B C2B C3B C5B -177.8(3)
C1B N1B C21B C26B 84.2(4)
Zn1B N1B C21B C26B -98.3(3)
C1B N1B C21B C22B -98.1(4)
Zn1B N1B C21B C22B 79.5(3)
C26B C21B C22B C23B -0.1(5)
N1B C21B C22B C23B -177.9(3)
C26B C21B C22B C27B -178.0(3)
N1B C21B C22B C27B 4.2(5)
C21B C22B C23B C24B 0.4(6)
C27B C22B C23B C24B 178.3(4)
C22B C23B C24B C25B -0.8(6)
C23B C24B C25B C26B 1.0(6)
C22B C21B C26B C25B 0.2(5)
N1B C21B C26B C25B 178.0(3)
C24B C25B C26B C21B -0.6(6)
C21B C22B C27B N27B 52(21)
C23B C22B C27B N27B -126(20)
C3B N2B C31B C36B -101.9(4)
Zn1B N2B C31B C36B 78.7(3)
C3B N2B C31B C32B 79.5(4)
Zn1B N2B C31B C32B -99.9(3)
C36B C31B C32B C33B 0.2(5)
N2B C31B C32B C33B 178.7(3)
C36B C31B C32B C37B 179.9(3)
N2B C31B C32B C37B -1.6(5)
C31B C32B C33B C34B 0.4(6)
C37B C32B C33B C34B -179.4(4)
C32B C33B C34B C35B -0.9(7)
C33B C34B C35B C36B 0.9(7)
C34B C35B C36B C31B -0.3(6)
C34B C35B C36B C40B 179.2(4)
C32B C31B C36B C35B -0.2(5)
N2B C31B C36B C35B -178.7(3)
C32B C31B C36B C40B -179.7(3)
N2B C31B C36B C40B 1.8(5)
C33B C32B C37B C38B 61.5(5)
C31B C32B C37B C38B -118.2(4)
C33B C32B C37B C39B -61.4(5)
C31B C32B C37B C39B 118.9(4)
C35B C36B C40B C42B 57.5(5)
C31B C36B C40B C42B -123.0(4)
C35B C36B C40B C41B -65.9(5)
C31B C36B C40B C41B 113.6(4)
